data_7245813
loop_
_publ_author_name
'Pani, Marcella'
'Provino, Alessia'
'Smetana, Volodymyr'
'Shtender, Vitalii'
'Bernini, Cristina'
'Mudring, Anja-Verena'
'Manfrinetti, Pietro'

_publ_section_title
;
 Four ternary silicides in the La--Ni--Si system: from polyanionic layers
 to frameworks
;
_journal_name_full CrystEngComm
_journal_paper_doi 10.1039/D2CE01007K
_journal_year 2022
_chemical_formula_sum 'La6 Ni7 Si4'
_chemical_formula_weight 1356.79
_space_group_crystal_system orthorhombic
_space_group_IT_number 57
_space_group_name_Hall '-P 2c 2b'
_space_group_name_H-M_alt 'P b c m'
_audit_creation_method SHELXL-2014/7
_audit_update_record
;
2022-02-03 deposited with the CCDC.	2022-09-19 downloaded from the CCDC.
;
_cell_angle_alpha 90
_cell_angle_beta 90
_cell_angle_gamma 90
_cell_formula_units_Z 4
_cell_length_a 6.0659(10)
_cell_length_b 7.4882(12)
_cell_length_c 29.682(5)
_cell_measurement_reflns_used 26857
_cell_measurement_temperature 293(2)
_cell_measurement_theta_max 33.183
_cell_measurement_theta_min 2.745
_cell_volume 1348.2(4)
_computing_structure_refinement 'SHELXL-2014/7 (Sheldrick, 2014)'
_diffrn_ambient_temperature 293(2)
_diffrn_measured_fraction_theta_full 0.999
_diffrn_measured_fraction_theta_max 0.956
_diffrn_measurement_device_type 'Bruker Venture'
_diffrn_radiation_type MoK\a
_diffrn_radiation_wavelength 0.71073
_diffrn_reflns_av_R_equivalents 0.0461
_diffrn_reflns_av_unetI/netI 0.0306
_diffrn_reflns_Laue_measured_fraction_full 0.999
_diffrn_reflns_Laue_measured_fraction_max 0.956
_diffrn_reflns_limit_h_max 9
_diffrn_reflns_limit_h_min -9
_diffrn_reflns_limit_k_max 11
_diffrn_reflns_limit_k_min -11
_diffrn_reflns_limit_l_max 44
_diffrn_reflns_limit_l_min -44
_diffrn_reflns_number 26857
_diffrn_reflns_point_group_measured_fraction_full 0.999
_diffrn_reflns_point_group_measured_fraction_max 0.956
_diffrn_reflns_theta_full 25.242
_diffrn_reflns_theta_max 33.183
_diffrn_reflns_theta_min 2.745
_exptl_absorpt_coefficient_mu 28.372
_exptl_absorpt_correction_T_max 0.144
_exptl_absorpt_correction_T_min 0.105
_exptl_absorpt_correction_type multi-scan
_exptl_absorpt_process_details SADABS
_exptl_crystal_density_diffrn 6.684
_exptl_crystal_description block
_exptl_crystal_F_000 2376
_exptl_crystal_size_max 0.08
_exptl_crystal_size_mid 0.07
_exptl_crystal_size_min 0.07
_refine_diff_density_max 1.307
_refine_diff_density_min -2.102
_refine_diff_density_rms 0.344
_refine_ls_extinction_method none
_refine_ls_goodness_of_fit_ref 0.923
_refine_ls_hydrogen_treatment undef
_refine_ls_matrix_type full
_refine_ls_number_parameters 81
_refine_ls_number_reflns 2503
_refine_ls_number_restraints 0
_refine_ls_restrained_S_all 0.923
_refine_ls_R_factor_all 0.0468
_refine_ls_R_factor_gt 0.0287
_refine_ls_shift/su_max 0.001
_refine_ls_shift/su_mean 0.000
_refine_ls_structure_factor_coef Fsqd
_refine_ls_weighting_details 'w=1/[\s^2^(Fo^2^)+(0.0164P)^2^+28.4237P] where P=(Fo^2^+2Fc^2^)/3'
_refine_ls_weighting_scheme calc
_refine_ls_wR_factor_gt 0.0490
_refine_ls_wR_factor_ref 0.0532
_reflns_Friedel_coverage 0.000
_reflns_number_gt 1995
_reflns_number_total 2503
_reflns_threshold_expression 'I > 2\s(I)'
_cod_data_source_file d2ce01007k2.cif
_cod_data_source_block La6Ni7Si4
_cod_database_code 7245813
_shelx_shelxl_version_number 2014/7
_shelx_space_group_comment
;
The symmetry employed for this shelxl refinement is uniquely defined
by the following loop, which should always be used as a source of
symmetry information in preference to the above space-group names.
They are only intended as comments.
;

loop_
_space_group_symop_operation_xyz
'x, y, z'
'x, -y+1/2, -z'
'-x, y+1/2, -z+1/2'
'-x, -y, z+1/2'
'-x, -y, -z'
'-x, y-1/2, z'
'x, -y-1/2, z-1/2'
'x, y, -z-1/2'

loop_
_atom_site_label
_atom_site_type_symbol
_atom_site_fract_x
_atom_site_fract_y
_atom_site_fract_z
_atom_site_U_iso_or_equiv
_atom_site_adp_type
_atom_site_occupancy
_atom_site_site_symmetry_order
_atom_site_calc_flag
_atom_site_refinement_flags_posn
_atom_site_refinement_flags_adp
_atom_site_refinement_flags_occupancy
_atom_site_disorder_assembly
_atom_site_disorder_group
La1 La 0.37860(7) 0.2500 0.5000 0.00871(8) Uani 1 2 d S T P . .
La2 La 0.88492(5) 0.38303(4) 0.42021(2) 0.00873(7) Uani 1 1 d . . . . .
La3 La 0.39467(5) 0.86640(4) 0.31924(2) 0.00967(7) Uani 1 1 d . . . . .
La4 La 0.87562(8) 1.00000(6) 0.2500 0.01010(9) Uani 1 2 d S T P . .
Ni1 Ni 0.15183(12) 0.59355(10) 0.48137(2) 0.01147(14) Uani 1 1 d . . . . .
Ni2 Ni 0.64625(11) 0.73920(9) 0.39083(2) 0.00913(13) Uani 1 1 d . . . . .
Ni3 Ni 1.15697(12) 0.51079(9) 0.35180(2) 0.00959(13) Uani 1 1 d . . . . .
Ni4 Ni 0.68995(19) 0.65657(14) 0.2500 0.0147(2) Uani 1 2 d S T P . .
Si1 Si 0.3900(2) 0.53436(19) 0.41588(5) 0.0082(3) Uani 1 1 d . . . . .
Si2 Si 0.8868(2) 0.71100(19) 0.32846(5) 0.0077(3) Uani 1 1 d . . . . .

loop_
_atom_site_aniso_label
_atom_site_aniso_U_11
_atom_site_aniso_U_22
_atom_site_aniso_U_33
_atom_site_aniso_U_23
_atom_site_aniso_U_13
_atom_site_aniso_U_12
La1 0.00929(18) 0.00913(19) 0.00770(16) -0.00028(15) 0.000 0.000
La2 0.00816(13) 0.00901(13) 0.00900(12) -0.00046(10) 0.00007(10) -0.00030(11)
La3 0.00817(13) 0.01040(14) 0.01043(12) -0.00045(11) -0.00024(11) 0.00003(11)
La4 0.0130(2) 0.01020(19) 0.00714(16) 0.000 0.000 -0.00123(16)
Ni1 0.0128(3) 0.0119(3) 0.0098(3) 0.0003(3) -0.0006(3) -0.0007(3)
Ni2 0.0103(3) 0.0082(3) 0.0088(3) 0.0000(2) 0.0014(2) -0.0007(2)
Ni3 0.0114(3) 0.0086(3) 0.0088(3) 0.0010(2) 0.0000(2) 0.0016(2)
Ni4 0.0192(5) 0.0104(5) 0.0144(4) 0.000 0.000 0.0016(4)
Si1 0.0077(6) 0.0074(6) 0.0096(6) -0.0015(5) 0.0013(5) 0.0005(5)
Si2 0.0080(6) 0.0079(6) 0.0071(5) -0.0017(5) 0.0011(5) 0.0003(5)

loop_
_atom_type_symbol
_atom_type_description
_atom_type_scat_dispersion_real
_atom_type_scat_dispersion_imag
_atom_type_scat_source
Si Si 0.0817 0.0704 'International Tables Vol C Tables 4.2.6.8 and 6.1.1.4'
Ni Ni 0.3393 1.1124 'International Tables Vol C Tables 4.2.6.8 and 6.1.1.4'
La La -0.2871 2.4523 'International Tables Vol C Tables 4.2.6.8 and 6.1.1.4'

loop_
_geom_angle_atom_site_label_1
_geom_angle_atom_site_label_2
_geom_angle_atom_site_label_3
_geom_angle
_geom_angle_site_symmetry_1
_geom_angle_site_symmetry_3
_geom_angle_publ_flag
Ni1 La1 Ni1 124.80(3) 2_556 . ?
Ni1 La1 Ni1 135.50(2) 2_556 5_666 ?
Ni1 La1 Ni1 97.48(2) . 5_666 ?
Ni1 La1 Ni1 97.48(2) 2_556 6_655 ?
Ni1 La1 Ni1 135.50(2) . 6_655 ?
Ni1 La1 Ni1 48.91(3) 5_666 6_655 ?
Ni1 La1 Ni2 98.209(19) 2_556 6_655 ?
Ni1 La1 Ni2 79.289(19) . 6_655 ?
Ni1 La1 Ni2 103.18(2) 5_666 6_655 ?
Ni1 La1 Ni2 81.752(19) 6_655 6_655 ?
Ni1 La1 Ni2 79.290(19) 2_556 5_666 ?
Ni1 La1 Ni2 98.211(19) . 5_666 ?
Ni1 La1 Ni2 81.752(19) 5_666 5_666 ?
Ni1 La1 Ni2 103.18(2) 6_655 5_666 ?
Ni2 La1 Ni2 174.67(3) 6_655 5_666 ?
Ni1 La1 Si1 46.06(3) 2_556 2_556 ?
Ni1 La1 Si1 135.52(3) . 2_556 ?
Ni1 La1 Si1 95.12(3) 5_666 2_556 ?
Ni1 La1 Si1 82.66(3) 6_655 2_556 ?
Ni2 La1 Si1 138.11(3) 6_655 2_556 ?
Ni2 La1 Si1 42.05(3) 5_666 2_556 ?
Ni1 La1 Si1 135.52(3) 2_556 . ?
Ni1 La1 Si1 46.06(3) . . ?
Ni1 La1 Si1 82.66(3) 5_666 . ?
Ni1 La1 Si1 95.12(3) 6_655 . ?
Ni2 La1 Si1 42.05(3) 6_655 . ?
Ni2 La1 Si1 138.11(3) 5_666 . ?
Si1 La1 Si1 177.58(5) 2_556 . ?
Ni1 La1 Si1 118.81(3) 2_556 5_666 ?
Ni1 La1 Si1 85.05(3) . 5_666 ?
Ni1 La1 Si1 45.05(3) 5_666 5_666 ?
Ni1 La1 Si1 85.96(3) 6_655 5_666 ?
Ni2 La1 Si1 142.22(3) 6_655 5_666 ?
Ni2 La1 Si1 41.35(3) 5_666 5_666 ?
Si1 La1 Si1 74.45(3) 2_556 5_666 ?
Si1 La1 Si1 104.48(3) . 5_666 ?
Ni1 La1 Si1 85.04(3) 2_556 6_655 ?
Ni1 La1 Si1 118.81(3) . 6_655 ?
Ni1 La1 Si1 85.96(3) 5_666 6_655 ?
Ni1 La1 Si1 45.05(3) 6_655 6_655 ?
Ni2 La1 Si1 41.35(3) 6_655 6_655 ?
Ni2 La1 Si1 142.22(3) 5_666 6_655 ?
Si1 La1 Si1 104.48(3) 2_556 6_655 ?
Si1 La1 Si1 74.45(3) . 6_655 ?
Si1 La1 Si1 129.47(5) 5_666 6_655 ?
Ni1 La1 Ni1 46.15(2) 2_556 6 ?
Ni1 La1 Ni1 80.398(17) . 6 ?
Ni1 La1 Ni1 177.474(12) 5_666 6 ?
Ni1 La1 Ni1 133.61(2) 6_655 6 ?
Ni2 La1 Ni1 77.839(18) 6_655 6 ?
Ni2 La1 Ni1 97.150(19) 5_666 6 ?
Si1 La1 Ni1 85.51(3) 2_556 6 ?
Si1 La1 Ni1 96.75(3) . 6 ?
Si1 La1 Ni1 133.07(3) 5_666 6 ?
Si1 La1 Ni1 96.26(3) 6_655 6 ?
Ni1 La1 Ni1 80.399(17) 2_556 5_566 ?
Ni1 La1 Ni1 46.15(2) . 5_566 ?
Ni1 La1 Ni1 133.61(2) 5_666 5_566 ?
Ni1 La1 Ni1 177.474(12) 6_655 5_566 ?
Ni2 La1 Ni1 97.150(19) 6_655 5_566 ?
Ni2 La1 Ni1 77.839(18) 5_666 5_566 ?
Si1 La1 Ni1 96.75(3) 2_556 5_566 ?
Si1 La1 Ni1 85.51(3) . 5_566 ?
Si1 La1 Ni1 96.26(3) 5_666 5_566 ?
Si1 La1 Ni1 133.07(3) 6_655 5_566 ?
Ni1 La1 Ni1 43.86(3) 6 5_566 ?
Ni3 La2 Ni1 140.85(2) . 6_655 ?
Ni3 La2 Ni1 86.50(2) . 1_655 ?
Ni1 La2 Ni1 93.36(2) 6_655 1_655 ?
Ni3 La2 Ni1 138.58(2) . 5_666 ?
Ni1 La2 Ni1 53.32(3) 6_655 5_666 ?
Ni1 La2 Ni1 52.16(3) 1_655 5_666 ?
Ni3 La2 Si1 125.28(3) . 6_655 ?
Ni1 La2 Si1 48.76(3) 6_655 6_655 ?
Ni1 La2 Si1 141.66(3) 1_655 6_655 ?
Ni1 La2 Si1 92.91(3) 5_666 6_655 ?
Ni3 La2 Ni2 77.30(2) . . ?
Ni1 La2 Ni2 141.84(2) 6_655 . ?
Ni1 La2 Ni2 88.27(2) 1_655 . ?
Ni1 La2 Ni2 100.93(2) 5_666 . ?
Si1 La2 Ni2 116.95(3) 6_655 . ?
Ni3 La2 Ni2 51.94(2) . 6_755 ?
Ni1 La2 Ni2 89.25(2) 6_655 6_755 ?
Ni1 La2 Ni2 81.71(2) 1_655 6_755 ?
Ni1 La2 Ni2 111.29(2) 5_666 6_755 ?
Si1 La2 Ni2 100.68(3) 6_655 6_755 ?
Ni2 La2 Ni2 128.58(2) . 6_755 ?
Ni3 La2 Si1 113.79(3) . . ?
Ni1 La2 Si1 102.82(3) 6_655 . ?
Ni1 La2 Si1 110.81(3) 1_655 . ?
Ni1 La2 Si1 87.01(3) 5_666 . ?
Si1 La2 Si1 78.03(2) 6_655 . ?
Ni2 La2 Si1 42.46(3) . . ?
Ni2 La2 Si1 161.70(3) 6_755 . ?
Ni3 La2 Si1 45.34(3) . 1_655 ?
Ni1 La2 Si1 111.33(3) 6_655 1_655 ?
Ni1 La2 Si1 46.58(3) 1_655 1_655 ?
Ni1 La2 Si1 95.14(3) 5_666 1_655 ?
Si1 La2 Si1 142.59(4) 6_655 1_655 ?
Ni2 La2 Si1 97.24(3) . 1_655 ?
Ni2 La2 Si1 42.67(3) 6_755 1_655 ?
Si1 La2 Si1 138.78(5) . 1_655 ?
Ni3 La2 Si2 44.55(3) . 6_755 ?
Ni1 La2 Si2 105.17(3) 6_655 6_755 ?
Ni1 La2 Si2 119.51(3) 1_655 6_755 ?
Ni1 La2 Si2 150.75(3) 5_666 6_755 ?
Si1 La2 Si2 82.15(4) 6_655 6_755 ?
Ni2 La2 Si2 107.02(3) . 6_755 ?
Ni2 La2 Si2 42.77(3) 6_755 6_755 ?
Si1 La2 Si2 119.64(4) . 6_755 ?
Si1 La2 Si2 73.20(4) 1_655 6_755 ?
Ni3 La2 La3 70.73(2) . 6_655 ?
Ni1 La2 La3 119.369(19) 6_655 6_655 ?
Ni1 La2 La3 147.065(19) 1_655 6_655 ?
Ni1 La2 La3 146.145(19) 5_666 6_655 ?
Si1 La2 La3 70.66(3) 6_655 6_655 ?
Ni2 La2 La3 64.190(15) . 6_655 ?
Ni2 La2 La3 100.971(17) 6_755 6_655 ?
Si1 La2 La3 61.17(3) . 6_655 ?
Si1 La2 La3 116.08(3) 1_655 6_655 ?
Si2 La2 La3 58.47(3) 6_755 6_655 ?
Ni3 La2 Ni3 83.82(2) . 6_755 ?
Ni1 La2 Ni3 75.76(2) 6_655 6_755 ?
Ni1 La2 Ni3 147.91(2) 1_655 6_755 ?
Ni1 La2 Ni3 128.83(2) 5_666 6_755 ?
Si1 La2 Ni3 42.04(3) 6_655 6_755 ?
Ni2 La2 Ni3 119.01(2) . 6_755 ?
Ni2 La2 Ni3 68.267(19) 6_755 6_755 ?
Si1 La2 Ni3 101.08(3) . 6_755 ?
Si1 La2 Ni3 108.98(3) 1_655 6_755 ?
Si2 La2 Ni3 40.11(3) 6_755 6_755 ?
La3 La2 Ni3 54.831(14) 6_655 6_755 ?
Ni2 La3 Ni4 148.72(3) . 6_665 ?
Ni2 La3 Ni3 52.91(2) . 6_765 ?
Ni4 La3 Ni3 96.34(3) 6_665 6_765 ?
Ni2 La3 Si2 121.22(3) . 6_665 ?
Ni4 La3 Si2 51.09(3) 6_665 6_665 ?
Ni3 La3 Si2 99.56(3) 6_765 6_665 ?
Ni2 La3 Ni4 90.90(2) . . ?
Ni4 La3 Ni4 90.66(2) 6_665 . ?
Ni3 La3 Ni4 82.98(3) 6_765 . ?
Si2 La3 Ni4 141.74(3) 6_665 . ?
Ni2 La3 Ni3 74.33(2) . 1_455 ?
Ni4 La3 Ni3 136.81(3) 6_665 1_455 ?
Ni3 La3 Ni3 126.78(2) 6_765 1_455 ?
Si2 La3 Ni3 114.82(3) 6_665 1_455 ?
Ni4 La3 Ni3 92.21(3) . 1_455 ?
Ni2 La3 Si2 45.77(3) . . ?
Ni4 La3 Si2 118.28(3) 6_665 . ?
Ni3 La3 Si2 44.04(3) 6_765 . ?
Si2 La3 Si2 143.46(4) 6_665 . ?
Ni4 La3 Si2 49.19(3) . . ?
Ni3 La3 Si2 95.28(3) 1_455 . ?
Ni2 La3 Si2 109.11(3) . 1_455 ?
Ni4 La3 Si2 98.66(3) 6_665 1_455 ?
Ni3 La3 Si2 156.95(3) 6_765 1_455 ?
Si2 La3 Si2 76.87(2) 6_665 1_455 ?
Ni4 La3 Si2 114.13(3) . 1_455 ?
Ni3 La3 Si2 42.01(3) 1_455 1_455 ?
Si2 La3 Si2 136.97(5) . 1_455 ?
Ni2 La3 Si1 43.17(3) . 6_665 ?
Ni4 La3 Si1 111.85(3) 6_665 6_665 ?
Ni3 La3 Si1 42.72(3) 6_765 6_665 ?
Si2 La3 Si1 80.17(4) 6_665 6_665 ?
Ni4 La3 Si1 121.21(3) . 6_665 ?
Ni3 La3 Si1 103.18(3) 1_455 6_665 ?
Si2 La3 Si1 72.84(4) . 6_665 ?
Si2 La3 Si1 114.79(4) 1_455 6_665 ?
Ni2 La3 La2 67.564(19) . 6_665 ?
Ni4 La3 La2 118.68(2) 6_665 6_665 ?
Ni3 La3 La2 98.560(18) 6_765 6_665 ?
Si2 La3 La2 67.84(3) 6_665 6_665 ?
Ni4 La3 La2 150.029(19) . 6_665 ?
Ni3 La3 La2 62.776(15) 1_455 6_665 ?
Si2 La3 La2 113.33(3) . 6_665 ?
Si2 La3 La2 58.80(3) 1_455 6_665 ?
Si1 La3 La2 56.00(3) 6_665 6_665 ?
Ni2 La3 Ni2 81.33(2) . 6_665 ?
Ni4 La3 Ni2 80.15(2) 6_665 6_665 ?
Ni3 La3 Ni2 66.070(19) 6_765 6_665 ?
Si2 La3 Ni2 41.29(3) 6_665 6_665 ?
Ni4 La3 Ni2 146.22(3) . 6_665 ?
Ni3 La3 Ni2 116.69(2) 1_455 6_665 ?
Si2 La3 Ni2 107.54(3) . 6_665 ?
Si2 La3 Ni2 99.42(3) 1_455 6_665 ?
Si1 La3 Ni2 38.95(3) 6_665 6_665 ?
La2 La3 Ni2 53.924(14) 6_665 6_665 ?
Ni2 La3 La4 94.82(2) . . ?
Ni4 La3 La4 64.17(2) 6_665 . ?
Ni3 La3 La4 52.022(16) 6_765 . ?
Si2 La3 La4 104.91(3) 6_665 . ?
Ni4 La3 La4 47.51(2) . . ?
Ni3 La3 La4 138.747(17) 1_455 . ?
Si2 La3 La4 54.13(3) . . ?
Si2 La3 La4 151.02(3) 1_455 . ?
Si1 La3 La4 93.77(3) 6_665 . ?
La2 La3 La4 149.314(11) 6_665 . ?
Ni2 La3 La4 100.155(16) 6_665 . ?
Ni4 La4 Ni4 137.64(3) . 6_765 ?
Ni4 La4 Ni3 89.899(16) . 3_755 ?
Ni4 La4 Ni3 92.797(16) 6_765 3_755 ?
Ni4 La4 Ni3 89.899(16) . 6_765 ?
Ni4 La4 Ni3 92.797(16) 6_765 6_765 ?
Ni3 La4 Ni3 171.91(3) 3_755 6_765 ?
Ni4 La4 Si2 129.84(3) . 6_765 ?
Ni4 La4 Si2 51.72(3) 6_765 6_765 ?
Ni3 La4 Si2 138.69(3) 3_755 6_765 ?
Ni3 La4 Si2 44.08(3) 6_765 6_765 ?
Ni4 La4 Si2 129.84(3) . 3_755 ?
Ni4 La4 Si2 51.72(3) 6_765 3_755 ?
Ni3 La4 Si2 44.08(3) 3_755 3_755 ?
Ni3 La4 Si2 138.69(3) 6_765 3_755 ?
Si2 La4 Si2 94.88(5) 6_765 3_755 ?
Ni4 La4 Si2 52.06(3) . 8_556 ?
Ni4 La4 Si2 104.90(3) 6_765 8_556 ?
Ni3 La4 Si2 44.69(3) 3_755 8_556 ?
Ni3 La4 Si2 138.60(3) 6_765 8_556 ?
Si2 La4 Si2 150.44(3) 6_765 8_556 ?
Si2 La4 Si2 77.93(4) 3_755 8_556 ?
Ni4 La4 Si2 52.06(3) . . ?
Ni4 La4 Si2 104.90(3) 6_765 . ?
Ni3 La4 Si2 138.60(3) 3_755 . ?
Ni3 La4 Si2 44.68(3) 6_765 . ?
Si2 La4 Si2 77.93(4) 6_765 . ?
Si2 La4 Si2 150.44(3) 3_755 . ?
Si2 La4 Si2 94.17(5) 8_556 . ?
Ni4 La4 La3 55.733(19) . 8_556 ?
Ni4 La4 La3 145.990(9) 6_765 8_556 ?
Ni3 La4 La3 53.322(16) 3_755 8_556 ?
Ni3 La4 La3 120.59(2) 6_765 8_556 ?
Si2 La4 La3 154.43(3) 6_765 8_556 ?
Si2 La4 La3 94.89(3) 3_755 8_556 ?
Si2 La4 La3 55.04(3) 8_556 8_556 ?
Si2 La4 La3 103.84(3) . 8_556 ?
Ni4 La4 La3 55.734(19) . . ?
Ni4 La4 La3 145.989(9) 6_765 . ?
Ni3 La4 La3 120.59(2) 3_755 . ?
Ni3 La4 La3 53.321(16) 6_765 . ?
Si2 La4 La3 94.89(3) 6_765 . ?
Si2 La4 La3 154.44(3) 3_755 . ?
Si2 La4 La3 103.84(3) 8_556 . ?
Si2 La4 La3 55.04(3) . . ?
La3 La4 La3 67.355(16) 8_556 . ?
Ni4 La4 La3 119.23(2) . 6_665 ?
Ni4 La4 La3 95.78(2) 6_765 6_665 ?
Ni3 La4 La3 119.476(19) 3_755 6_665 ?
Ni3 La4 La3 54.063(16) 6_765 6_665 ?
Si2 La4 La3 55.77(3) 6_765 6_665 ?
Si2 La4 La3 103.54(3) 3_755 6_665 ?
Si2 La4 La3 153.73(3) 8_556 6_665 ?
Si2 La4 La3 96.00(3) . 6_665 ?
La3 La4 La3 98.925(15) 8_556 6_665 ?
La3 La4 La3 63.599(11) . 6_665 ?
Ni4 La4 La3 119.23(2) . 3_655 ?
Ni4 La4 La3 95.78(2) 6_765 3_655 ?
Ni3 La4 La3 54.063(16) 3_755 3_655 ?
Ni3 La4 La3 119.476(19) 6_765 3_655 ?
Si2 La4 La3 103.54(3) 6_765 3_655 ?
Si2 La4 La3 55.77(3) 3_755 3_655 ?
Si2 La4 La3 96.00(3) 8_556 3_655 ?
Si2 La4 La3 153.73(3) . 3_655 ?
La3 La4 La3 63.600(11) 8_556 3_655 ?
La3 La4 La3 98.925(15) . 3_655 ?
La3 La4 La3 65.479(16) 6_665 3_655 ?
Si1 Ni1 Ni1 131.56(6) . 5_566 ?
Si1 Ni1 Ni1 119.98(5) . 2_566 ?
Ni1 Ni1 Ni1 108.06(4) 5_566 2_566 ?
Si1 Ni1 La2 71.24(4) . 6_665 ?
Ni1 Ni1 La2 129.57(4) 5_566 6_665 ?
Ni1 Ni1 La2 65.29(3) 2_566 6_665 ?
Si1 Ni1 La2 74.66(4) . 1_455 ?
Ni1 Ni1 La2 64.64(3) 5_566 1_455 ?
Ni1 Ni1 La2 139.39(3) 2_566 1_455 ?
La2 Ni1 La2 88.33(2) 6_665 1_455 ?
Si1 Ni1 La2 147.26(5) . 5_666 ?
Ni1 Ni1 La2 63.19(3) 5_566 5_666 ?
Ni1 Ni1 La2 61.39(3) 2_566 5_666 ?
La2 Ni1 La2 125.83(3) 6_665 5_666 ?
La2 Ni1 La2 127.84(3) 1_455 5_666 ?
Si1 Ni1 La1 73.69(4) . . ?
Ni1 Ni1 La1 77.24(4) 5_566 . ?
Ni1 Ni1 La1 134.76(3) 2_566 . ?
La2 Ni1 La1 144.86(3) 6_665 . ?
La2 Ni1 La1 84.50(2) 1_455 . ?
La2 Ni1 La1 84.36(2) 5_666 . ?
Si1 Ni1 La1 70.90(4) . 5_666 ?
Ni1 Ni1 La1 141.45(4) 5_566 5_666 ?
Ni1 Ni1 La1 65.544(15) 2_566 5_666 ?
La2 Ni1 La1 84.17(2) 6_665 5_666 ?
La2 Ni1 La1 145.36(3) 1_455 5_666 ?
La2 Ni1 La1 82.583(19) 5_666 5_666 ?
La1 Ni1 La1 82.52(2) . 5_666 ?
Si1 Ni1 La1 136.97(4) . 5_566 ?
Ni1 Ni1 La1 56.60(3) 5_566 5_566 ?
Ni1 Ni1 La1 68.070(13) 2_566 5_566 ?
La2 Ni1 La1 76.760(19) 6_665 5_566 ?
La2 Ni1 La1 76.43(2) 1_455 5_566 ?
La2 Ni1 La1 75.564(17) 5_666 5_566 ?
La1 Ni1 La1 133.85(2) . 5_566 ?
La1 Ni1 La1 133.61(2) 5_666 5_566 ?
Si1 Ni2 Si1 117.51(5) . 6_665 ?
Si1 Ni2 Si2 127.46(6) . . ?
Si1 Ni2 Si2 112.98(6) 6_665 . ?
Si1 Ni2 Ni3 164.35(5) . 6_765 ?
Si1 Ni2 Ni3 56.78(4) 6_665 6_765 ?
Si2 Ni2 Ni3 56.23(4) . 6_765 ?
Si1 Ni2 La3 95.98(4) . . ?
Si1 Ni2 La3 82.41(4) 6_665 . ?
Si2 Ni2 La3 76.80(4) . . ?
Ni3 Ni2 La3 69.37(2) 6_765 . ?
Si1 Ni2 La2 70.01(4) . . ?
Si1 Ni2 La2 138.80(4) 6_665 . ?
Si2 Ni2 La2 81.83(4) . . ?
Ni3 Ni2 La2 124.56(3) 6_765 . ?
La3 Ni2 La2 138.69(3) . . ?
Si1 Ni2 La2 138.00(5) . 6_765 ?
Si1 Ni2 La2 71.08(4) 6_665 6_765 ?
Si2 Ni2 La2 72.04(4) . 6_765 ?
Ni3 Ni2 La2 56.60(2) 6_765 6_765 ?
La3 Ni2 La2 125.92(3) . 6_765 ?
La2 Ni2 La2 78.418(19) . 6_765 ?
Si1 Ni2 La1 70.33(4) . 5_666 ?
Si1 Ni2 La1 69.82(4) 6_665 5_666 ?
Si2 Ni2 La1 144.29(5) . 5_666 ?
Ni3 Ni2 La1 116.23(3) 6_765 5_666 ?
La3 Ni2 La1 136.73(3) . 5_666 ?
La2 Ni2 La1 76.497(16) . 5_666 ?
La2 Ni2 La1 75.992(18) 6_765 5_666 ?
Si1 Ni2 La2 60.34(4) . 6_665 ?
Si1 Ni2 La2 62.94(4) 6_665 6_665 ?
Si2 Ni2 La2 142.03(4) . 6_665 ?
Ni3 Ni2 La2 106.82(3) 6_765 6_665 ?
La3 Ni2 La2 65.242(18) . 6_665 ?
La2 Ni2 La2 127.72(2) . 6_665 ?
La2 Ni2 La2 130.74(2) 6_765 6_665 ?
La1 Ni2 La2 72.623(16) 5_666 6_665 ?
Si1 Ni2 La3 67.63(4) . 6_655 ?
Si1 Ni2 La3 159.09(4) 6_665 6_655 ?
Si2 Ni2 La3 60.01(4) . 6_655 ?
Ni3 Ni2 La3 112.34(3) 6_765 6_655 ?
La3 Ni2 La3 76.807(19) . 6_655 ?
La2 Ni2 La3 61.889(17) . 6_655 ?
La2 Ni2 La3 120.02(2) 6_765 6_655 ?
La1 Ni2 La3 128.30(2) 5_666 6_655 ?
La2 Ni2 La3 109.22(2) 6_665 6_655 ?
Si2 Ni3 Si2 116.45(5) . 6_755 ?
Si2 Ni3 Si1 127.55(6) . 1_655 ?
Si2 Ni3 Si1 111.84(6) 6_755 1_655 ?
Si2 Ni3 Ni2 161.83(5) . 6_755 ?
Si2 Ni3 Ni2 56.31(4) 6_755 6_755 ?
Si1 Ni3 Ni2 55.56(4) 1_655 6_755 ?
Si2 Ni3 La2 91.21(4) . . ?
Si2 Ni3 La2 79.69(4) 6_755 . ?
Si1 Ni3 La2 78.15(4) 1_655 . ?
Ni2 Ni3 La2 71.46(3) 6_755 . ?
Si2 Ni3 La4 70.98(4) . 6_755 ?
Si2 Ni3 La4 71.03(4) 6_755 6_755 ?
Si1 Ni3 La4 147.05(5) 1_655 6_755 ?
Ni2 Ni3 La4 116.66(3) 6_755 6_755 ?
La2 Ni3 La4 132.78(3) . 6_755 ?
Si2 Ni3 La3 138.95(4) . 6_755 ?
Si2 Ni3 La3 70.99(4) 6_755 6_755 ?
Si1 Ni3 La3 75.65(4) 1_655 6_755 ?
Ni2 Ni3 La3 57.71(2) 6_755 6_755 ?
La2 Ni3 La3 129.11(3) . 6_755 ?
La4 Ni3 La3 74.657(19) 6_755 6_755 ?
Si2 Ni3 La3 71.88(4) . 1_655 ?
Si2 Ni3 La3 139.22(4) 6_755 1_655 ?
Si1 Ni3 La3 84.91(4) 1_655 1_655 ?
Ni2 Ni3 La3 125.20(3) 6_755 1_655 ?
La2 Ni3 La3 141.08(3) . 1_655 ?
La4 Ni3 La3 75.441(18) 6_755 1_655 ?
La3 Ni3 La3 78.361(19) 6_755 1_655 ?
Si2 Ni3 La2 66.65(4) . 6_765 ?
Si2 Ni3 La2 158.31(4) 6_755 6_765 ?
Si1 Ni3 La2 60.91(4) 1_655 6_765 ?
Ni2 Ni3 La2 113.49(3) 6_755 6_765 ?
La2 Ni3 La2 78.77(2) . 6_765 ?
La4 Ni3 La2 127.05(2) 6_755 6_765 ?
La3 Ni3 La2 122.12(2) 6_755 6_765 ?
La3 Ni3 La2 62.394(17) 1_655 6_765 ?
Si2 Ni4 Si2 123.09(8) 8_556 . ?
Si2 Ni4 La4 71.22(4) 8_556 . ?
Si2 Ni4 La4 71.23(4) . . ?
Si2 Ni4 La4 69.55(4) 8_556 6_755 ?
Si2 Ni4 La4 69.55(4) . 6_755 ?
La4 Ni4 La4 90.33(3) . 6_755 ?
Si2 Ni4 La3 65.86(3) 8_556 3_645 ?
Si2 Ni4 La3 141.44(5) . 3_645 ?
La4 Ni4 La3 136.366(19) . 3_645 ?
La4 Ni4 La3 82.15(3) 6_755 3_645 ?
Si2 Ni4 La3 141.43(5) 8_556 6_655 ?
Si2 Ni4 La3 65.86(3) . 6_655 ?
La4 Ni4 La3 136.366(19) . 6_655 ?
La4 Ni4 La3 82.15(3) 6_755 6_655 ?
La3 Ni4 La3 85.26(3) 3_645 6_655 ?
Si2 Ni4 La3 66.77(3) 8_556 8_556 ?
Si2 Ni4 La3 138.94(5) . 8_556 ?
La4 Ni4 La3 76.76(3) . 8_556 ?
La4 Ni4 La3 136.31(2) 6_755 8_556 ?
La3 Ni4 La3 79.569(18) 3_645 8_556 ?
La3 Ni4 La3 134.72(4) 6_655 8_556 ?
Si2 Ni4 La3 138.95(5) 8_556 . ?
Si2 Ni4 La3 66.77(3) . . ?
La4 Ni4 La3 76.76(3) . . ?
La4 Ni4 La3 136.31(2) 6_755 . ?
La3 Ni4 La3 134.72(4) 3_645 . ?
La3 Ni4 La3 79.568(18) 6_655 . ?
La3 Ni4 La3 81.56(3) 8_556 . ?
Ni2 Si1 Ni2 126.04(7) . 6_655 ?
Ni2 Si1 Ni3 101.09(6) . 1_455 ?
Ni2 Si1 Ni3 67.66(4) 6_655 1_455 ?
Ni2 Si1 Ni1 122.01(6) . . ?
Ni2 Si1 Ni1 111.43(6) 6_655 . ?
Ni3 Si1 Ni1 107.23(6) 1_455 . ?
Ni2 Si1 La2 79.39(5) . 6_665 ?
Ni2 Si1 La2 139.22(6) 6_655 6_665 ?
Ni3 Si1 La2 77.04(4) 1_455 6_665 ?
Ni1 Si1 La2 60.00(4) . 6_665 ?
Ni2 Si1 La2 67.53(4) . . ?
Ni2 Si1 La2 76.56(4) 6_655 . ?
Ni3 Si1 La2 124.20(5) 1_455 . ?
Ni1 Si1 La2 125.48(5) . . ?
La2 Si1 La2 142.96(5) 6_665 . ?
Ni2 Si1 La2 151.00(6) . 1_455 ?
Ni2 Si1 La2 66.26(4) 6_655 1_455 ?
Ni3 Si1 La2 56.51(4) 1_455 1_455 ?
Ni1 Si1 La2 58.76(4) . 1_455 ?
La2 Si1 La2 77.65(3) 6_665 1_455 ?
La2 Si1 La2 138.78(5) . 1_455 ?
Ni2 Si1 La1 133.69(6) . . ?
Ni2 Si1 La1 68.12(4) 6_655 . ?
Ni3 Si1 La1 123.24(6) 1_455 . ?
Ni1 Si1 La1 60.25(4) . . ?
La2 Si1 La1 120.22(4) 6_665 . ?
La2 Si1 La1 76.13(3) . . ?
La2 Si1 La1 74.06(3) 1_455 . ?
Ni2 Si1 La1 68.32(4) . 5_666 ?
Ni2 Si1 La1 138.12(6) 6_655 5_666 ?
Ni3 Si1 La1 153.92(6) 1_455 5_666 ?
Ni1 Si1 La1 64.06(4) . 5_666 ?
La2 Si1 La1 77.56(3) 6_665 5_666 ?
La2 Si1 La1 75.16(3) . 5_666 ?
La2 Si1 La1 122.71(4) 1_455 5_666 ?
La1 Si1 La1 75.52(3) . 5_666 ?
Ni2 Si1 La3 73.42(4) . 6_655 ?
Ni2 Si1 La3 54.41(3) 6_655 6_655 ?
Ni3 Si1 La3 61.64(4) 1_455 6_655 ?
Ni1 Si1 La3 163.72(6) . 6_655 ?
La2 Si1 La3 123.65(4) 6_665 6_655 ?
La2 Si1 La3 62.83(3) . 6_655 ?
La2 Si1 La3 105.40(4) 1_455 6_655 ?
La1 Si1 La3 114.25(4) . 6_655 ?
La1 Si1 La3 131.27(5) 5_666 6_655 ?
Ni3 Si2 Ni3 127.13(7) . 6_765 ?
Ni3 Si2 Ni2 105.00(6) . . ?
Ni3 Si2 Ni2 67.46(4) 6_765 . ?
Ni3 Si2 Ni4 118.70(6) . . ?
Ni3 Si2 Ni4 110.68(6) 6_765 . ?
Ni2 Si2 Ni4 115.05(6) . . ?
Ni3 Si2 La3 83.00(5) . 6_655 ?
Ni3 Si2 La3 138.83(6) 6_765 6_655 ?
Ni2 Si2 La3 78.70(4) . 6_655 ?
Ni4 Si2 La3 63.05(4) . 6_655 ?
Ni3 Si2 La4 64.94(4) . 6_755 ?
Ni3 Si2 La4 137.87(6) 6_765 6_755 ?
Ni2 Si2 La4 154.39(6) . 6_755 ?
Ni4 Si2 La4 58.73(4) . 6_755 ?
La3 Si2 La4 76.73(3) 6_655 6_755 ?
Ni3 Si2 La4 132.20(6) . . ?
Ni3 Si2 La4 64.28(4) 6_765 . ?
Ni2 Si2 La4 119.93(6) . . ?
Ni4 Si2 La4 56.71(4) . . ?
La3 Si2 La4 119.28(5) 6_655 . ?
La4 Si2 La4 79.07(3) 6_755 . ?
Ni3 Si2 La3 155.83(6) . . ?
Ni3 Si2 La3 64.98(4) 6_765 . ?
Ni2 Si2 La3 57.44(4) . . ?
Ni4 Si2 La3 64.04(4) . . ?
La3 Si2 La3 77.45(4) 6_655 . ?
La4 Si2 La3 122.77(5) 6_755 . ?
La4 Si2 La3 70.83(3) . . ?
Ni3 Si2 La3 66.11(4) . 1_655 ?
Ni3 Si2 La3 78.15(4) 6_765 1_655 ?
Ni2 Si2 La3 127.46(6) . 1_655 ?
Ni4 Si2 La3 113.69(5) . 1_655 ?
La3 Si2 La3 142.92(5) 6_655 1_655 ?
La4 Si2 La3 71.95(3) 6_755 1_655 ?
La4 Si2 La3 73.72(3) . 1_655 ?
La3 Si2 La3 136.97(5) . 1_655 ?
Ni3 Si2 La2 73.24(4) . 6_765 ?
Ni3 Si2 La2 55.76(3) 6_765 6_765 ?
Ni2 Si2 La2 65.19(4) . 6_765 ?
Ni4 Si2 La2 165.99(6) . 6_765 ?
La3 Si2 La2 128.66(5) 6_655 6_765 ?
La4 Si2 La2 127.51(5) 6_755 6_765 ?
La4 Si2 La2 110.25(4) . 6_765 ?
La3 Si2 La2 108.48(4) . 6_765 ?
La3 Si2 La2 62.74(3) 1_655 6_765 ?

loop_
_geom_bond_atom_site_label_1
_geom_bond_atom_site_label_2
_geom_bond_distance
_geom_bond_site_symmetry_2
_geom_bond_publ_flag
La1 Ni1 2.9692(9) 2_556 ?
La1 Ni1 2.9692(9) . ?
La1 Ni1 3.1291(9) 5_666 ?
La1 Ni1 3.1291(9) 6_655 ?
La1 Ni2 3.2451(8) 6_655 ?
La1 Ni2 3.2451(8) 5_666 ?
La1 Si1 3.2823(15) 2_556 ?
La1 Si1 3.2823(15) . ?
La1 Si1 3.2881(15) 5_666 ?
La1 Si1 3.2881(15) 6_655 ?
La1 Ni1 3.4685(10) 6 ?
La1 Ni1 3.4685(10) 5_566 ?
La2 Ni3 2.7859(8) . ?
La2 Ni1 2.8363(8) 6_655 ?
La2 Ni1 2.8987(8) 1_655 ?
La2 Ni1 2.9348(9) 5_666 ?
La2 Si1 3.1008(15) 6_655 ?
La2 Ni2 3.1575(8) . ?
La2 Ni2 3.1637(9) 6_755 ?
La2 Si1 3.2113(16) . ?
La2 Si1 3.2693(16) 1_655 ?
La2 Si2 3.3157(15) 6_755 ?
La2 La3 3.4459(6) 6_655 ?
La2 Ni3 3.4578(9) 6_755 ?
La3 Ni2 2.7840(8) . ?
La3 Ni4 3.0345(9) 6_665 ?
La3 Ni3 3.0822(9) 6_765 ?
La3 Si2 3.1063(15) 6_665 ?
La3 Ni4 3.1466(9) . ?
La3 Ni3 3.1788(9) 1_455 ?
La3 Si2 3.2159(16) . ?
La3 Si2 3.3042(16) 1_455 ?
La3 Si1 3.3934(15) 6_665 ?
La3 La2 3.4459(6) 6_665 ?
La3 Ni2 3.5169(8) 6_665 ?
La3 La4 3.7062(6) . ?
La4 Ni4 2.8075(12) . ?
La4 Ni4 2.8842(13) 6_765 ?
La4 Ni3 3.0294(8) 3_755 ?
La4 Ni3 3.0294(8) 6_765 ?
La4 Si2 3.1615(15) 6_765 ?
La4 Si2 3.1615(15) 3_755 ?
La4 Si2 3.1797(15) 8_556 ?
La4 Si2 3.1798(15) . ?
La4 La3 3.7061(6) 8_556 ?
La4 La3 3.7999(6) 6_665 ?
La4 La3 3.7999(6) 3_655 ?
Ni1 Si1 2.4624(16) . ?
Ni1 Ni1 2.5648(15) 5_566 ?
Ni1 Ni1 2.5908(15) 2_566 ?
Ni1 La2 2.8362(8) 6_665 ?
Ni1 La2 2.8987(8) 1_455 ?
Ni1 La2 2.9349(9) 5_666 ?
Ni1 La1 3.1291(9) 5_666 ?
Ni1 La1 3.4685(10) 5_566 ?
Ni2 Si1 2.3068(16) . ?
Ni2 Si1 2.3423(16) 6_665 ?
Ni2 Si2 2.3668(16) . ?
Ni2 Ni3 2.6272(10) 6_765 ?
Ni2 La2 3.1636(9) 6_765 ?
Ni2 La1 3.2450(8) 5_666 ?
Ni2 La2 3.5074(9) 6_665 ?
Ni2 La3 3.5171(8) 6_655 ?
Ni3 Si2 2.3265(16) . ?
Ni3 Si2 2.3644(16) 6_755 ?
Ni3 Si1 2.3763(16) 1_655 ?
Ni3 Ni2 2.6272(10) 6_755 ?
Ni3 La4 3.0292(8) 6_755 ?
Ni3 La3 3.0822(9) 6_755 ?
Ni3 La3 3.1787(9) 1_655 ?
Ni3 La2 3.4579(9) 6_765 ?
Ni4 Si2 2.6486(15) 8_556 ?
Ni4 Si2 2.6487(15) . ?
Ni4 La4 2.8842(13) 6_755 ?
Ni4 La3 3.0345(9) 3_645 ?
Ni4 La3 3.0345(9) 6_655 ?
Ni4 La3 3.1465(9) 8_556 ?
Si1 Ni2 2.3423(16) 6_655 ?
Si1 Ni3 2.3761(16) 1_455 ?
Si1 La2 3.1008(15) 6_665 ?
Si1 La2 3.2693(16) 1_455 ?
Si1 La1 3.2882(15) 5_666 ?
Si1 La3 3.3934(15) 6_655 ?
Si2 Ni3 2.3644(16) 6_765 ?
Si2 La3 3.1064(15) 6_655 ?
Si2 La4 3.1615(15) 6_755 ?
Si2 La3 3.3043(16) 1_655 ?
Si2 La2 3.3156(15) 6_765 ?
